data_1532672
loop_
_publ_author_name
'Dalconi, M.C.'
'Alberti, A.'
'Cruciani, G.'
'Ciambelli, P.'
'Fonda, E.'

_publ_section_title
;
 Siting and coordination of cobalt in ferrierite: XRD and EXAFS studies at
 different Co loadings
;
_journal_name_full 'Microporous and Mesoporous Materials'
_journal_page_first 191
_journal_page_last 200
_journal_volume 62
_journal_year 2003
_chemical_formula_sum 'Al3.81 Co1.34 H34.65 O88.76 Si32.19'
_chemical_name_systematic 'Co1.34 H1.13 (Al3.81 Si32.19 O72) (H2 O)16.76'
_space_group_IT_number 71
_symmetry_space_group_name_Hall '-I 2 2'
_symmetry_space_group_name_H-M 'I m m m'
_cell_angle_alpha 90
_cell_angle_beta 90
_cell_angle_gamma 90
_cell_formula_units_Z 1
_cell_length_a 18.9903
_cell_length_b 14.1161
_cell_length_c 7.4621
_cell_volume 2000.357
_citation_journal_id_ASTM MIMMFJ
_cod_data_source_file Dalconi_MIMMFJ_2003_505.cif
_cod_data_source_block H34.65Al3.81Co1.34O88.76Si32.19
_cod_original_formula_sum 'H34.65 Al3.81 Co1.34 O88.76 Si32.19'
_cod_database_code 1532672

loop_
_symmetry_equiv_pos_as_xyz
x,y,z
-x,-y,z
x,-y,-z
-x,y,-z
-x,-y,-z
x,y,-z
-x,y,z
x,-y,z
x+1/2,y+1/2,z+1/2
-x+1/2,-y+1/2,z+1/2
x+1/2,-y+1/2,-z+1/2
-x+1/2,y+1/2,-z+1/2
-x+1/2,-y+1/2,-z+1/2
x+1/2,y+1/2,-z+1/2
-x+1/2,y+1/2,z+1/2
x+1/2,-y+1/2,z+1/2

loop_
_atom_site_label
_atom_site_type_symbol
_atom_site_fract_x
_atom_site_fract_y
_atom_site_fract_z
_atom_site_occupancy
_atom_site_U_iso_or_equiv
Si3 Si+4 0.2735 0 0.296 0.8942 0.0
Co2 Co+2 0.457 0 0 0.07 0.0
Co1 Co+2 0 0 0.5 0.33 0.0
Al1 Al+3 0.1554 0 0 0.1058 0.0
O9 O-2 0 0 0.239 0.49 0.0
O1 O-2 0 0.2103 0 1 0.0
Al4 Al+3 0.3236 0.2008 0.2065 0.1058 0.0
Al3 Al+3 0.2735 0 0.296 0.1058 0.0
O3 O-2 0.0995 0.0884 0 1 0.0
Si1 Si+4 0.1554 0 0 0.8942 0.0
Al2 Al+3 0.0848 0.202 0 0.1058 0.0
Si2 Si+4 0.0848 0.202 0 0.8942 0.0
O6 O-2 0.1565 0.2803 0.5 1 0.0
O12 O-2 0 0.441 0.132 0.31 0.0
O4 O-2 0.2017 0 0.1834 1 0.0
O5 O-2 0.25 0.25 0.25 1 0.0
O11 O-2 0.033 0.163 0.5 0.38 0.0
O13 O-2 0 0.597 0.366 0.4 0.0
O8 O-2 0.3244 0.0891 0.2513 1 0.0
O14 O-2 0.045 0.5 0.235 0.27 0.0
O7 O-2 0.1121 0.2531 0.1832 1 0.0
O10 O-2 0.09 0.067 0.5 0.49 0.0
Co3 Co+2 0 0.291 0.5 0.1 0.0
O2 O-2 0.243 0 0.5 1 0.0
Si4 Si+4 0.3236 0.2008 0.2065 0.8942 0.0
